data_1551886
loop_
_publ_author_name
'Daniel R. Hummer'
'Bruce C. Noll'
'Robert M. Hazen'
'Robert T. Downs'

_publ_contact_author_address
;
;
_publ_contact_author_email daniel.hummer@siu.edu
_publ_contact_author_name 'Daniel Hummer'
_publ_contact_author_phone 814-321-8859
_publ_section_title
;
 Crystal structure of abelsonite, the only known crystalline geoporphyrin
;
_journal_name_full 'American Mineralogist'
_journal_page_first 1129
_journal_page_last 1132
_journal_paper_doi 10.2138/am-2017-5927
_journal_volume 102
_journal_year 2017
_chemical_compound_source 'Green River formation Uinta Co. Utah'
_chemical_formula_moiety 'C31 H32 N4 Ni'
_chemical_formula_sum 'C31 H32 N4 Ni'
_chemical_formula_weight 519.31
_chemical_name_common abelsonite
_chemical_name_mineral abelsonite
_space_group_crystal_system triclinic
_space_group_IT_number 2
_space_group_name_Hall '-P 1'
_space_group_name_H-M_alt 'P -1'
_atom_sites_solution_hydrogens geom
_atom_sites_solution_primary direct
_atom_sites_solution_secondary difmap
_audit_creation_method 'APEX3 v2016.9-0'
_cell_angle_alpha 90.465(2)
_cell_angle_beta 113.158(2)
_cell_angle_gamma 78.080(2)
_cell_formula_units_Z 1
_cell_length_a 8.4416(5)
_cell_length_b 10.8919(7)
_cell_length_c 7.2749(4)
_cell_measurement_reflns_used 8178
_cell_measurement_temperature 100.(2)
_cell_measurement_theta_max 25.2991
_cell_measurement_theta_min 2.6905
_cell_volume 599.74(6)
_computing_cell_refinement 'SAINT V8.37A (Bruker AXS Inc., 2015)'
_computing_data_collection ' BIS 3.0.26/2012-11-20 (Bruker AXS Inc., 2012)'
_computing_data_reduction 'SAINT V8.37A (Bruker AXS Inc., 2015)'
_computing_molecular_graphics 'shelXle (C.B. Huebschle, rev 807)'
_computing_publication_material 'APEX3 v2016.1-0 (Bruker AXS Inc., 2016)'
_computing_structure_refinement 'SHELXL-2014/7 (Sheldrick, 2014)'
_computing_structure_solution 'XT, VERSION 2014/5'
_diffrn_ambient_temperature 100.(2)
_diffrn_detector_area_resol_mean 10.4167
_diffrn_measured_fraction_theta_full 0.999
_diffrn_measured_fraction_theta_max 0.999
_diffrn_measurement_device_type 'Bruker D8 VENTURE diffractometer'
_diffrn_measurement_method '\f and \w scans'
_diffrn_radiation_monochromator 'multilayer mirror'
_diffrn_radiation_type 'Mo K\a'
_diffrn_radiation_wavelength 0.71073
_diffrn_reflns_av_R_equivalents 0.0527
_diffrn_reflns_av_unetI/netI 0.0233
_diffrn_reflns_limit_h_max 10
_diffrn_reflns_limit_h_min -10
_diffrn_reflns_limit_k_max 13
_diffrn_reflns_limit_k_min -13
_diffrn_reflns_limit_l_max 8
_diffrn_reflns_limit_l_min -8
_diffrn_reflns_number 24224
_diffrn_reflns_theta_full 25.35
_diffrn_reflns_theta_max 25.35
_diffrn_reflns_theta_min 2.69
_diffrn_source 'microfocus sealed tube'
_diffrn_source_type 'Incoatec I\mS HB'
_exptl_absorpt_coefficient_mu 0.838
_exptl_absorpt_correction_T_max 0.97
_exptl_absorpt_correction_T_min 0.82
_exptl_absorpt_correction_type multi-scan
_exptl_absorpt_process_details
;
Krause, L.; Herbst-Irmer, R.; Sheldrick, G. M.; Stalke, D. (2015). J. Appl.
Cryst. 48, 3-10.
;
_exptl_crystal_colour green
_exptl_crystal_density_diffrn 1.438
_exptl_crystal_density_method 'not measured'
_exptl_crystal_description plate
_exptl_crystal_F_000 274
_exptl_crystal_size_max 0.090
_exptl_crystal_size_mid 0.090
_exptl_crystal_size_min 0.040
_refine_diff_density_max 0.548
_refine_diff_density_min -0.481
_refine_ls_extinction_method none
_refine_ls_goodness_of_fit_ref 1.077
_refine_ls_hydrogen_treatment constr
_refine_ls_matrix_type full
_refine_ls_number_parameters 304
_refine_ls_number_reflns 2195
_refine_ls_number_restraints 346
_refine_ls_restrained_S_all 1.034
_refine_ls_R_factor_all 0.0514
_refine_ls_R_factor_gt 0.0406
_refine_ls_shift/su_max 0.000
_refine_ls_shift/su_mean 0.000
_refine_ls_structure_factor_coef Fsqd
_refine_ls_weighting_details 'w=1/[\s^2^(Fo^2^)+(0.0415P)^2^+0.5633P] where P=(Fo^2^+2Fc^2^)/3'
_refine_ls_weighting_scheme calc
_refine_ls_wR_factor_gt 0.0942
_refine_ls_wR_factor_ref 0.1019
_reflns_number_gt 1911
_reflns_number_total 2195
_reflns_threshold_expression 'I > 2\s(I)'
_cod_data_source_file 5927hummer.cif
_cod_data_source_block Abelsonite
_cod_depositor_comments
;
The following automatic conversions were performed:

data item '_exptl_absorpt_correction_type' value 'Multi-Scan' was
changed to 'multi-scan' in accordance with the built-in table derived
from the CIF Core dictionary named 'cif_core.dic' version 2.4.5 last
updated on 2014-11-21.

Automatic conversion script
Id: cif_fix_values 6909 2019-04-08 15:41:33Z antanas 
;
_cod_database_code 1551886

loop_
_space_group_symop_operation_xyz
'x, y, z'
'-x, -y, -z'

loop_
_atom_site_type_symbol
_atom_site_label
_atom_site_fract_x
_atom_site_fract_y
_atom_site_fract_z
_atom_site_U_iso_or_equiv
_atom_site_adp_type
_atom_site_calc_flag
_atom_site_refinement_flags_adp
_atom_site_refinement_flags_occupancy
_atom_site_refinement_flags_posn
_atom_site_occupancy
_atom_site_disorder_assembly
_atom_site_disorder_group
Ni Ni1 0.5 0.5 0.5 0.0445(2) Uani d U P S 1.0 . .
N N1 0.6443(3) 0.6220(3) 0.5051(3) 0.0506(6) Uani d U . . 1.0 . .
N N2 0.4250(3) 0.5918(3) 0.6893(3) 0.0474(6) Uani d U . . 1.0 . .
C C1 0.7537(4) 0.6235(3) 0.4030(5) 0.0581(8) Uani d U . . 1.0 . .
C C2 0.8650(11) 0.7047(9) 0.4766(16) 0.0284(19) Uani d U P D 0.378(7) A 1
C C3 0.8030(11) 0.7754(8) 0.6030(16) 0.0392(19) Uani d U P D 0.5 A 1
C C4 0.6804(12) 0.7115(9) 0.6304(17) 0.036(2) Uani d U P D 0.5 A 1
C C5 0.5907(19) 0.7476(12) 0.753(2) 0.042(3) Uani d U P D 0.5 A 1
H H5 0.6222 0.8161 0.8303 0.05 Uiso calc U P R 0.5 A 1
C C11 1.0013(14) 0.7364(11) 0.4079(18) 0.036(2) Uani d U P D 0.378(7) A 1
H H11A 1.0574 0.6602 0.3623 0.043 Uiso calc U P R 0.378(7) A 1
H H11B 1.0946 0.7641 0.522 0.043 Uiso calc U P R 0.378(7) A 1
C C12 0.9157(13) 0.8402(9) 0.2374(13) 0.054(2) Uani d U P D 0.378(7) A 1
H H12A 0.8251 0.812 0.1235 0.08 Uiso calc U P R 0.378(7) A 1
H H12B 1.0058 0.8594 0.196 0.08 Uiso calc U P R 0.378(7) A 1
H H12C 0.8611 0.9158 0.283 0.08 Uiso calc U P R 0.378(7) A 1
C C13 0.8520(15) 0.8926(9) 0.6995(17) 0.053(3) Uani d U P D 0.5 A 1
H H13A 0.9661 0.8996 0.7002 0.079 Uiso calc U P R 0.5 A 1
H H13B 0.8606 0.888 0.8377 0.079 Uiso calc U P R 0.5 A 1
H H13C 0.7612 0.9666 0.6235 0.079 Uiso calc U P R 0.5 A 1
C C15 0.1597(19) 0.6141(14) 0.9728(18) 0.049(3) Uani d U P . 0.5 B 1
H H15A 0.053 0.6828 0.9382 0.059 Uiso calc U P R 0.5 B 1
H H15B 0.2126 0.5917 1.1193 0.059 Uiso calc U P R 0.5 B 1
C C16 0.1160(9) 0.4961(6) 0.8515(11) 0.0616(17) Uani d U P . 0.5 B 1
H H16A 0.14 0.4229 0.9459 0.074 Uiso calc U P R 0.5 B 1
H H16B -0.0109 0.514 0.761 0.074 Uiso calc U P R 0.5 B 1
C C6 0.4658(4) 0.6994(3) 0.7770(4) 0.0505(7) Uani d U . . 1.0 . .
C C7 0.3796(4) 0.7354(3) 0.9134(4) 0.0497(7) Uani d U . . 1.0 . .
C C8 0.2847(3) 0.6483(3) 0.9057(4) 0.0460(7) Uani d U . D 1.0 . .
C C9 0.3137(3) 0.5612(3) 0.7692(4) 0.0483(7) Uani d U . . 1.0 . .
C C10 0.2280(4) 0.4642(3) 0.7277(5) 0.0566(8) Uani d U . . 1.0 . .
H H10 0.1518 0.4573 0.7927 0.068 Uiso calc U P R 0.5 B 2
C C14 0.3975(5) 0.8462(4) 1.0357(5) 0.0655(9) Uani d U . . 1.0 . .
H H14A 0.4755 0.892 1.0088 0.098 Uiso calc U P R 0.5 . .
H H14B 0.2809 0.9021 1.0002 0.098 Uiso calc U P R 0.5 . .
H H14C 0.4477 0.8174 1.1784 0.098 Uiso calc U P R 0.5 . .
H H14D 0.3272 0.849 1.1161 0.098 Uiso calc U P R 0.5 . .
H H14E 0.5219 0.8389 1.1248 0.098 Uiso calc U P R 0.5 . .
H H14F 0.3551 0.9236 0.9465 0.098 Uiso calc U P R 0.5 . .
C C2' 0.816(2) 0.7507(12) 0.437(2) 0.066(4) Uani d U P D 0.5 A 2
C C3' 0.751(3) 0.804(2) 0.552(4) 0.054(8) Uani d U P D 0.277(8) A 2
C C4' 0.6330(13) 0.7453(11) 0.5908(16) 0.046(3) Uani d U P D 0.5 A 2
C C5' 0.5548(18) 0.7837(13) 0.724(2) 0.051(3) Uani d U P D 0.5 A 2
H H5' 0.56 0.8631 0.7785 0.061 Uiso calc U P R 0.5 A 2
C C11' 0.9529(17) 0.7716(12) 0.3585(19) 0.065(3) Uani d U P D 0.5 A 2
H H11D 0.8969 0.787 0.2121 0.097 Uiso calc U P R 0.5 A 2
H H11E 1.0496 0.6967 0.396 0.097 Uiso calc U P R 0.5 A 2
H H11F 0.9997 0.8445 0.4171 0.097 Uiso calc U P R 0.5 A 2
C C13' 0.800(3) 0.923(2) 0.642(3) 0.053(5) Uani d U P D 0.277(8) A 2
H H13D 0.777 0.9297 0.7659 0.08 Uiso calc U P R 0.277(8) A 2
H H13E 0.9291 0.9125 0.6843 0.08 Uiso calc U P R 0.277(8) A 2
C C14' 0.730(2) 1.0224(14) 0.543(2) 0.067(4) Uani d U P . 0.277(8) A 2
H H14G 0.7523 1.0196 0.4211 0.101 Uiso calc U P R 0.277(8) A 2
H H14H 0.777 1.09 0.6212 0.101 Uiso calc U P R 0.277(8) A 2
H H14I 0.6019 1.0384 0.5071 0.101 Uiso calc U P R 0.277(8) A 2
C C15' 0.177(2) 0.6322(15) 1.0340(19) 0.054(3) Uani d U P D 0.5 B 2
H H15D 0.0519 0.6417 0.9453 0.08 Uiso calc U P R 0.5 B 2
H H15E 0.1891 0.6964 1.1307 0.08 Uiso calc U P R 0.5 B 2
H H15F 0.2222 0.5483 1.1059 0.08 Uiso calc U P R 0.5 B 2
C C2" 0.801(5) 0.732(5) 0.407(5) 0.050(8) Uani d U P D 0.122(7) A 3
C C11" 0.855(3) 0.805(2) 0.270(4) 0.028(5) Uani d U P D 0.122(7) A 3
H H11G 0.8088 0.7777 0.1322 0.034 Uiso calc U P R 0.122(7) A 3
H H11H 0.8049 0.8966 0.2636 0.034 Uiso calc U P R 0.122(7) A 3
C C12" 1.055(3) 0.780(2) 0.355(4) 0.047(7) Uani d U P D 0.122(7) A 3
H H12D 1.0986 0.8158 0.4848 0.07 Uiso calc U P R 0.122(7) A 3
H H12E 1.0924 0.8187 0.2621 0.07 Uiso calc U P R 0.122(7) A 3
H H12F 1.1035 0.6889 0.3729 0.07 Uiso calc U P R 0.122(7) A 3
C C3" 0.731(4) 0.8328(18) 0.540(5) 0.049(5) Uani d U P D 0.223(8) A 3
C C13" 0.744(3) 0.9651(18) 0.604(3) 0.055(5) Uani d U P D 0.223(8) A 3
H H13F 0.6374 1.0052 0.6265 0.066 Uiso calc U P R 0.223(8) A 3
H H13G 0.7494 1.0165 0.4958 0.066 Uiso calc U P R 0.223(8) A 3
C C14" 0.9138(17) 0.9606(12) 0.8025(18) 0.042(4) Uani d U P . 0.223(8) A 3
H H14J 0.9017 0.9186 0.9133 0.063 Uiso calc U P R 0.223(8) A 3
H H14K 0.9272 1.0466 0.8334 0.063 Uiso calc U P R 0.223(8) A 3
H H14L 1.0182 0.9138 0.784 0.063 Uiso calc U P R 0.223(8) A 3

loop_
_atom_site_aniso_label
_atom_site_aniso_U_11
_atom_site_aniso_U_22
_atom_site_aniso_U_33
_atom_site_aniso_U_12
_atom_site_aniso_U_13
_atom_site_aniso_U_23
Ni1 0.0268(3) 0.0813(4) 0.0345(3) -0.0229(2) 0.0165(2) -0.0126(2)
N1 0.0427(13) 0.0856(18) 0.0423(13) -0.0330(12) 0.0276(11) -0.0145(12)
N2 0.0254(10) 0.0832(17) 0.0385(12) -0.0181(11) 0.0149(9) -0.0120(11)
C1 0.0625(19) 0.085(2) 0.0592(18) -0.0461(17) 0.0439(16) -0.0227(16)
C2 0.013(3) 0.035(4) 0.031(4) -0.001(3) 0.006(3) 0.002(3)
C3 0.025(3) 0.054(4) 0.040(5) -0.012(3) 0.013(3) -0.008(3)
C4 0.020(4) 0.050(4) 0.034(4) -0.005(3) 0.009(4) -0.001(3)
C5 0.028(4) 0.053(5) 0.045(5) -0.006(3) 0.015(4) -0.007(4)
C11 0.026(3) 0.041(4) 0.042(4) -0.011(3) 0.015(3) -0.002(3)
C12 0.051(5) 0.071(6) 0.044(4) -0.026(4) 0.018(4) 0.003(4)
C13 0.042(5) 0.063(5) 0.062(6) -0.024(4) 0.024(4) -0.021(4)
C15 0.041(4) 0.054(5) 0.067(7) -0.014(3) 0.037(5) -0.010(4)
C16 0.064(4) 0.071(4) 0.085(4) -0.034(3) 0.058(4) -0.025(3)
C6 0.0352(14) 0.091(2) 0.0367(14) -0.0315(14) 0.0175(12) -0.0183(14)
C7 0.0401(14) 0.080(2) 0.0411(15) -0.0285(14) 0.0221(12) -0.0160(13)
C8 0.0340(13) 0.0663(18) 0.0486(15) -0.0184(12) 0.0245(12) -0.0143(13)
C9 0.0296(13) 0.0740(19) 0.0466(15) -0.0152(13) 0.0192(12) -0.0133(13)
C10 0.0482(17) 0.089(2) 0.0562(18) -0.0305(16) 0.0380(15) -0.0147(16)
C14 0.073(2) 0.096(3) 0.0571(19) -0.052(2) 0.0417(17) -0.0300(18)
C2' 0.093(9) 0.076(7) 0.075(8) -0.058(6) 0.063(8) -0.029(6)
C3' 0.062(15) 0.072(9) 0.047(15) -0.035(10) 0.031(14) -0.012(10)
C4' 0.036(6) 0.085(6) 0.029(4) -0.031(5) 0.015(5) -0.007(4)
C5' 0.054(8) 0.085(8) 0.033(5) -0.041(7) 0.025(6) -0.020(5)
C11' 0.067(7) 0.086(7) 0.071(7) -0.047(6) 0.043(6) -0.017(5)
C13' 0.070(14) 0.073(8) 0.048(9) -0.037(7) 0.047(9) -0.017(6)
C14' 0.104(10) 0.060(7) 0.056(7) -0.040(7) 0.040(7) -0.020(6)
C15' 0.059(5) 0.066(7) 0.059(7) -0.027(4) 0.042(5) -0.014(4)
C2" 0.062(18) 0.071(8) 0.048(15) -0.036(10) 0.045(15) -0.017(8)
C11" 0.022(10) 0.037(10) 0.040(10) -0.014(8) 0.023(8) -0.003(7)
C12" 0.032(10) 0.061(15) 0.054(13) -0.018(8) 0.022(9) 0.010(11)
C3" 0.064(12) 0.063(7) 0.043(9) -0.029(7) 0.040(9) -0.008(6)
C13" 0.055(7) 0.059(7) 0.052(6) -0.015(4) 0.022(4) -0.006(4)
C14" 0.052(6) 0.043(6) 0.043(5) -0.020(5) 0.026(4) -0.011(4)

loop_
_atom_type_symbol
_atom_type_description
_atom_type_scat_dispersion_real
_atom_type_scat_dispersion_imag
_atom_type_scat_source
C C 0.0033 0.0016 'International Tables Vol C Tables 4.2.6.8 and 6.1.1.4'
H H 0.0000 0.0000 'International Tables Vol C Tables 4.2.6.8 and 6.1.1.4'
N N 0.0061 0.0033 'International Tables Vol C Tables 4.2.6.8 and 6.1.1.4'
Ni Ni 0.3393 1.1124 'International Tables Vol C Tables 4.2.6.8 and 6.1.1.4'

loop_
_geom_angle_atom_site_label_1
_geom_angle_atom_site_label_2
_geom_angle_atom_site_label_3
_geom_angle_site_symmetry_1
_geom_angle_site_symmetry_3
_geom_angle
N2 Ni1 N2 2_666 . 180.0
N2 Ni1 N1 2_666 2_666 89.68(10)
N2 Ni1 N1 . 2_666 90.32(10)
N2 Ni1 N1 2_666 . 90.32(10)
N2 Ni1 N1 . . 89.68(10)
N1 Ni1 N1 2_666 . 180.0
C4 N1 C1 . . 103.4(5)
C1 N1 C4' . . 104.6(4)
C4 N1 Ni1 . . 127.1(5)
C1 N1 Ni1 . . 128.9(2)
C4' N1 Ni1 . . 125.7(4)
C6 N2 C9 . . 103.5(2)
C6 N2 Ni1 . . 130.27(18)
C9 N2 Ni1 . . 126.2(2)
C2" C1 C10 . 2_666 122.7(17)
C10 C1 C2 2_666 . 123.3(5)
C2" C1 N1 . . 112.6(19)
C10 C1 N1 2_666 . 122.8(3)
C2 C1 N1 . . 112.7(5)
C10 C1 C2' 2_666 . 128.8(5)
N1 C1 C2' . . 107.5(5)
C1 C2 C3 . . 105.1(7)
C1 C2 C11 . . 129.9(9)
C3 C2 C11 . . 123.7(10)
C2 C3 C4 . . 105.1(8)
C2 C3 C13 . . 129.4(9)
C4 C3 C13 . . 125.5(9)
N1 C4 C5 . . 122.5(11)
N1 C4 C3 . . 112.1(8)
C5 C4 C3 . . 124.9(11)
C6 C5 C4 . . 129.1(13)
C6 C5 H5 . . 115.5
C4 C5 H5 . . 115.5
C2 C11 C12 . . 110.8(8)
C2 C11 H11A . . 109.5
C12 C11 H11A . . 109.5
C2 C11 H11B . . 109.5
C12 C11 H11B . . 109.5
H11A C11 H11B . . 108.1
C11 C12 H12A . . 109.5
C11 C12 H12B . . 109.5
H12A C12 H12B . . 109.5
C11 C12 H12C . . 109.5
H12A C12 H12C . . 109.5
H12B C12 H12C . . 109.5
C3 C13 H13A . . 109.5
C3 C13 H13B . . 109.5
H13A C13 H13B . . 109.5
C3 C13 H13C . . 109.5
H13A C13 H13C . . 109.5
H13B C13 H13C . . 109.5
C8 C15 C16 . . 101.5(6)
C8 C15 H15A . . 111.5
C16 C15 H15A . . 111.5
C8 C15 H15B . . 111.5
C16 C15 H15B . . 111.5
H15A C15 H15B . . 109.3
C10 C16 C15 . . 110.6(6)
C10 C16 H16A . . 109.5
C15 C16 H16A . . 109.5
C10 C16 H16B . . 109.5
C15 C16 H16B . . 109.5
H16A C16 H16B . . 108.1
C5 C6 N2 . . 119.9(6)
N2 C6 C5' . . 127.3(6)
C5 C6 C7 . . 127.9(7)
N2 C6 C7 . . 111.5(2)
C5' C6 C7 . . 120.3(6)
C8 C7 C6 . . 105.9(3)
C8 C7 C14 . . 128.6(3)
C6 C7 C14 . . 125.5(3)
C7 C8 C9 . . 106.7(2)
C7 C8 C15 . . 144.3(5)
C9 C8 C15 . . 108.8(5)
C7 C8 C15' . . 128.9(5)
C9 C8 C15' . . 124.1(5)
C10 C9 N2 . . 128.5(3)
C10 C9 C8 . . 119.2(3)
N2 C9 C8 . . 112.3(3)
C9 C10 C1 . 2_666 123.3(3)
C9 C10 C16 . . 99.7(3)
C1 C10 C16 2_666 . 136.8(3)
C9 C10 H10 . . 118.3
C1 C10 H10 2_666 . 118.3
C7 C14 H14A . . 109.5
C7 C14 H14B . . 109.5
H14A C14 H14B . . 109.5
C7 C14 H14C . . 109.5
H14A C14 H14C . . 109.5
H14B C14 H14C . . 109.5
C7 C14 H14D . . 109.5
H14A C14 H14D . . 141.1
H14B C14 H14D . . 56.3
H14C C14 H14D . . 56.3
C7 C14 H14E . . 109.5
H14A C14 H14E . . 56.3
H14B C14 H14E . . 141.1
H14C C14 H14E . . 56.3
H14D C14 H14E . . 109.5
C7 C14 H14F . . 109.5
H14A C14 H14F . . 56.3
H14B C14 H14F . . 56.3
H14C C14 H14F . . 141.1
H14D C14 H14F . . 109.5
H14E C14 H14F . . 109.5
C3' C2' C11' . . 135.7(13)
C3' C2' C1 . . 105.0(10)
C11' C2' C1 . . 118.5(9)
C2' C3' C4' . . 115.5(16)
C2' C3' C13' . . 121.1(17)
C4' C3' C13' . . 123.(2)
C5' C4' C3' . . 125.1(15)
C5' C4' N1 . . 126.6(10)
C3' C4' N1 . . 106.8(12)
C4' C5' C6 . . 117.9(11)
C4' C5' H5' . . 121.0
C6 C5' H5' . . 121.0
C2' C11' H11D . . 109.5
C2' C11' H11E . . 109.5
H11D C11' H11E . . 109.5
C2' C11' H11F . . 109.5
H11D C11' H11F . . 109.5
H11E C11' H11F . . 109.5
C14' C13' C3' . . 119.2(17)
C14' C13' H13D . . 107.5
C3' C13' H13D . . 107.5
C14' C13' H13E . . 107.5
C3' C13' H13E . . 107.5
H13D C13' H13E . . 107.0
C13' C14' H14G . . 109.5
C13' C14' H14H . . 109.5
H14G C14' H14H . . 109.5
C13' C14' H14I . . 109.5
H14G C14' H14I . . 109.5
H14H C14' H14I . . 109.5
C8 C15' H15D . . 109.5
C8 C15' H15E . . 109.5
H15D C15' H15E . . 109.5
C8 C15' H15F . . 109.5
H15D C15' H15F . . 109.5
H15E C15' H15F . . 109.5
C1 C2" C11" . . 135.(3)
C1 C2" C3" . . 114.(2)
C11" C2" C3" . . 108.(3)
C12" C11" C2" . . 108.(2)
C12" C11" H11G . . 110.0
C2" C11" H11G . . 110.0
C12" C11" H11H . . 110.0
C2" C11" H11H . . 110.0
H11G C11" H11H . . 108.4
C11" C12" H12D . . 109.5
C11" C12" H12E . . 109.5
H12D C12" H12E . . 109.5
C11" C12" H12F . . 109.5
H12D C12" H12F . . 109.5
H12E C12" H12F . . 109.5
C13" C3" C2" . . 139.(2)
C3" C13" C14" . . 110.5(19)
C3" C13" H13F . . 109.6
C14" C13" H13F . . 109.6
C3" C13" H13G . . 109.6
C14" C13" H13G . . 109.6
H13F C13" H13G . . 108.1
C13" C14" H14J . . 109.5
C13" C14" H14K . . 109.5
H14J C14" H14K . . 109.5
C13" C14" H14L . . 109.5
H14J C14" H14L . . 109.5
H14K C14" H14L . . 109.5

loop_
_geom_bond_atom_site_label_1
_geom_bond_atom_site_label_2
_geom_bond_site_symmetry_2
_geom_bond_distance
Ni1 N2 2_666 1.923(2)
Ni1 N2 . 1.923(2)
Ni1 N1 2_666 1.970(2)
Ni1 N1 . 1.970(2)
N1 C4 . 1.328(12)
N1 C1 . 1.397(3)
N1 C4' . 1.477(12)
N2 C6 . 1.372(4)
N2 C9 . 1.376(3)
C1 C2" . 1.32(4)
C1 C10 2_666 1.371(4)
C1 C2 . 1.376(11)
C1 C2' . 1.565(11)
C2 C3 . 1.383(11)
C2 C11 . 1.520(8)
C3 C4 . 1.434(9)
C3 C13 . 1.506(9)
C4 C5 . 1.387(10)
C5 C6 . 1.340(14)
C5 H5 . 0.95
C11 C12 . 1.523(12)
C11 H11A . 0.99
C11 H11B . 0.99
C12 H12A . 0.98
C12 H12B . 0.98
C12 H12C . 0.98
C13 H13A . 0.98
C13 H13B . 0.98
C13 H13C . 0.98
C15 C8 . 1.436(12)
C15 C16 . 1.578(13)
C15 H15A . 0.99
C15 H15B . 0.99
C16 C10 . 1.534(6)
C16 H16A . 0.99
C16 H16B . 0.99
C6 C5' . 1.440(14)
C6 C7 . 1.453(4)
C7 C8 . 1.350(4)
C7 C14 . 1.491(4)
C8 C9 . 1.424(4)
C8 C15' . 1.571(11)
C9 C10 . 1.367(4)
C10 C1 2_666 1.371(4)
C10 H10 . 0.95
C14 H14A . 0.98
C14 H14B . 0.98
C14 H14C . 0.98
C14 H14D . 0.98
C14 H14E . 0.98
C14 H14F . 0.98
C2' C3' . 1.25(3)
C2' C11' . 1.534(7)
C3' C4' . 1.403(15)
C3' C13' . 1.510(15)
C4' C5' . 1.390(10)
C5' H5' . 0.95
C11' H11D . 0.98
C11' H11E . 0.98
C11' H11F . 0.98
C13' C14' . 1.21(3)
C13' H13D . 0.99
C13' H13E . 0.99
C14' H14G . 0.98
C14' H14H . 0.98
C14' H14I . 0.98
C15' H15D . 0.98
C15' H15E . 0.98
C15' H15F . 0.98
C2" C11" . 1.532(10)
C2" C3" . 1.63(6)
C11" C12" . 1.519(19)
C11" H11G . 0.99
C11" H11H . 0.99
C12" H12D . 0.98
C12" H12E . 0.98
C12" H12F . 0.98
C3" C13" . 1.522(15)
C13" C14" . 1.58(2)
C13" H13F . 0.99
C13" H13G . 0.99
C14" H14J . 0.98
C14" H14K . 0.98
C14" H14L . 0.98
